data_4345398
loop_
_publ_author_name
'Matsusaka, Yuko'
'Shitaya, Shoji'
'Nomura, Kotohiro'
'Inagaki, Akiko'

_publ_section_title
;
 Synthesis of Mono-, Di-, and Trinuclear Rhodium Diphosphine Complexes
 Containing Light-Harvesting Fluorene Backbones.
;
_journal_issue 3
_journal_name_full 'Inorganic chemistry'
_journal_page_first 1027
_journal_page_last 1030
_journal_paper_doi 10.1021/acs.inorgchem.6b02423
_journal_volume 56
_journal_year 2017
_chemical_formula_sum 'C77 H56 Cl2 O P4 Rh2'
_chemical_formula_weight 1397.82
_chemical_name_systematic
; 
 ? 
;
_space_group_IT_number 61
_symmetry_cell_setting orthorhombic
_symmetry_space_group_name_Hall '-P 2ac 2ab'
_symmetry_space_group_name_H-M 'P b c a'
_atom_sites_solution_hydrogens geom
_atom_sites_solution_primary direct
_atom_sites_solution_secondary difmap
_audit_creation_method SHELXL-97
_cell_angle_alpha 90.00
_cell_angle_beta 90.00
_cell_angle_gamma 90.00
_cell_formula_units_Z 8
_cell_length_a 23.557(4)
_cell_length_b 22.381(3)
_cell_length_c 24.904(4)
_cell_measurement_reflns_used 34793
_cell_measurement_temperature 93(2)
_cell_measurement_theta_max 27.50
_cell_measurement_theta_min 3.10
_cell_volume 13130(4)
_computing_structure_refinement 'SHELXL-97 (Sheldrick, 1997)'
_computing_structure_solution 'SHELXS-97 (Sheldrick, 1990)'
_diffrn_ambient_temperature 93(2)
_diffrn_measured_fraction_theta_full 0.988
_diffrn_measured_fraction_theta_max 0.988
_diffrn_measurement_device_type CCD
_diffrn_radiation_monochromator graphite
_diffrn_radiation_source 'fine-focus sealed tube'
_diffrn_radiation_type MoK\a
_diffrn_radiation_wavelength 0.71075
_diffrn_reflns_av_R_equivalents 0.1042
_diffrn_reflns_av_sigmaI/netI 0.0643
_diffrn_reflns_limit_h_max 28
_diffrn_reflns_limit_h_min -30
_diffrn_reflns_limit_k_max 28
_diffrn_reflns_limit_k_min -26
_diffrn_reflns_limit_l_max 32
_diffrn_reflns_limit_l_min -23
_diffrn_reflns_number 88589
_diffrn_reflns_theta_full 27.60
_diffrn_reflns_theta_max 27.60
_diffrn_reflns_theta_min 3.06
_exptl_absorpt_coefficient_mu 0.727
_exptl_absorpt_correction_T_max 0.9309
_exptl_absorpt_correction_T_min 0.8683
_exptl_crystal_density_diffrn 1.414
_exptl_crystal_density_method 'not measured'
_exptl_crystal_description prismatic
_exptl_crystal_F_000 5680
_exptl_crystal_size_max 0.20
_exptl_crystal_size_mid 0.10
_exptl_crystal_size_min 0.10
_refine_diff_density_max 1.121
_refine_diff_density_min -0.823
_refine_diff_density_rms 0.087
_refine_ls_extinction_method none
_refine_ls_goodness_of_fit_ref 0.923
_refine_ls_hydrogen_treatment constr
_refine_ls_matrix_type full
_refine_ls_number_parameters 763
_refine_ls_number_reflns 15049
_refine_ls_number_restraints 0
_refine_ls_restrained_S_all 0.923
_refine_ls_R_factor_all 0.0535
_refine_ls_R_factor_gt 0.0377
_refine_ls_shift/su_max 0.001
_refine_ls_shift/su_mean 0.000
_refine_ls_structure_factor_coef Fsqd
_refine_ls_weighting_details 'calc w=1/[\s^2^(Fo^2^)+(0.0534P)^2^+0.0000P] where P=(Fo^2^+2Fc^2^)/3'
_refine_ls_weighting_scheme calc
_refine_ls_wR_factor_gt 0.0925
_refine_ls_wR_factor_ref 0.0962
_reflns_number_gt 11081
_reflns_number_total 15049
_reflns_threshold_expression >2sigma(I)
_cod_data_source_file 2Ph.cif
_cod_data_source_block shelxl
_cod_original_sg_symbol_H-M Pbca
_cod_database_code 4345398

loop_
_symmetry_equiv_pos_as_xyz
'x, y, z'
'-x+1/2, -y, z+1/2'
'x+1/2, -y+1/2, -z'
'-x, y+1/2, -z+1/2'
'-x, -y, -z'
'x-1/2, y, -z-1/2'
'-x-1/2, y-1/2, z'
'x, -y-1/2, z-1/2'

loop_
_atom_site_label
_atom_site_type_symbol
_atom_site_fract_x
_atom_site_fract_y
_atom_site_fract_z
_atom_site_U_iso_or_equiv
_atom_site_adp_type
_atom_site_occupancy
_atom_site_symmetry_multiplicity
_atom_site_calc_flag
_atom_site_refinement_flags
Rh1 Rh 0.345375(8) 0.335712(10) 0.733935(8) 0.02150(6) Uani 1 1 d .
Rh2 Rh 0.271381(8) 0.385353(10) 0.639754(8) 0.02149(6) Uani 1 1 d .
Cl1 Cl 0.26420(3) 0.40223(4) 0.73588(3) 0.03420(18) Uani 1 1 d .
Cl2 Cl 0.29124(3) 0.28332(3) 0.66568(3) 0.03204(17) Uani 1 1 d .
P1 P 0.39920(3) 0.37130(3) 0.79805(3) 0.02033(14) Uani 1 1 d .
P2 P 0.41964(3) 0.27758(3) 0.73697(3) 0.01910(14) Uani 1 1 d .
P3 P 0.26218(3) 0.47613(3) 0.60788(3) 0.02083(15) Uani 1 1 d .
P4 P 0.28133(3) 0.37802(3) 0.55284(3) 0.02140(15) Uani 1 1 d .
C1 C 0.46575(10) 0.32713(12) 0.78088(10) 0.0197(5) Uani 1 1 d .
C2 C 0.50605(11) 0.36497(12) 0.74751(11) 0.0226(6) Uani 1 1 d .
C3 C 0.49538(13) 0.40009(13) 0.70277(12) 0.0292(6) Uani 1 1 d .
H1 H 0.4586 0.4016 0.6872 0.035 Uiso 1 1 calc R
C4 C 0.54009(14) 0.43304(15) 0.68128(13) 0.0390(8) Uani 1 1 d .
H2 H 0.5335 0.4578 0.6509 0.047 Uiso 1 1 calc R
C5 C 0.59413(14) 0.43034(15) 0.70337(15) 0.0440(9) Uani 1 1 d .
H3 H 0.6239 0.4533 0.6880 0.053 Uiso 1 1 calc R
C6 C 0.60520(13) 0.39473(15) 0.74738(15) 0.0396(8) Uani 1 1 d .
H4 H 0.6424 0.3923 0.7619 0.048 Uiso 1 1 calc R
C7 C 0.56067(11) 0.36244(13) 0.77007(12) 0.0275(6) Uani 1 1 d .
C8 C 0.55926(11) 0.32412(13) 0.81755(12) 0.0279(6) Uani 1 1 d .
C9 C 0.60128(13) 0.30989(15) 0.85465(14) 0.0402(8) Uani 1 1 d .
H5 H 0.6389 0.3242 0.8500 0.048 Uiso 1 1 calc R
C10 C 0.58762(14) 0.27469(15) 0.89818(16) 0.0464(9) Uani 1 1 d .
H6 H 0.6160 0.2653 0.9240 0.056 Uiso 1 1 calc R
C11 C 0.53273(15) 0.25275(14) 0.90478(14) 0.0397(8) Uani 1 1 d .
H7 H 0.5241 0.2285 0.9350 0.048 Uiso 1 1 calc R
C12 C 0.49039(12) 0.26579(12) 0.86781(12) 0.0284(6) Uani 1 1 d .
H8 H 0.4532 0.2501 0.8721 0.034 Uiso 1 1 calc R
C13 C 0.50354(11) 0.30221(12) 0.82451(11) 0.0224(6) Uani 1 1 d .
C14 C 0.41860(14) 0.44992(13) 0.80678(12) 0.0327(7) Uani 1 1 d .
C15 C 0.3762(2) 0.49189(16) 0.79788(14) 0.0546(11) Uani 1 1 d .
H9 H 0.3404 0.4797 0.7842 0.066 Uiso 1 1 calc R
C16 C 0.3861(3) 0.5512(2) 0.80891(19) 0.094(2) Uani 1 1 d .
H10 H 0.3566 0.5795 0.8037 0.113 Uiso 1 1 calc R
C17 C 0.4377(4) 0.5702(2) 0.8273(2) 0.102(2) Uani 1 1 d .
H11 H 0.4441 0.6114 0.8338 0.122 Uiso 1 1 calc R
C18 C 0.4805(2) 0.5294(2) 0.8363(2) 0.0846(18) Uani 1 1 d .
H12 H 0.5163 0.5424 0.8495 0.101 Uiso 1 1 calc R
C19 C 0.47096(16) 0.46819(16) 0.82575(16) 0.0517(10) Uani 1 1 d .
H13 H 0.5003 0.4398 0.8317 0.062 Uiso 1 1 calc R
C20 C 0.38162(11) 0.35019(12) 0.86705(11) 0.0217(5) Uani 1 1 d .
C21 C 0.41343(12) 0.36995(14) 0.91096(12) 0.0308(6) Uani 1 1 d .
H14 H 0.4438 0.3973 0.9056 0.037 Uiso 1 1 calc R
C22 C 0.40088(14) 0.34976(16) 0.96244(13) 0.0409(8) Uani 1 1 d .
H15 H 0.4223 0.3637 0.9922 0.049 Uiso 1 1 calc R
C23 C 0.35753(15) 0.30964(17) 0.97017(13) 0.0455(9) Uani 1 1 d .
H16 H 0.3497 0.2952 1.0053 0.055 Uiso 1 1 calc R
C24 C 0.32541(14) 0.29031(16) 0.92755(13) 0.0413(8) Uani 1 1 d .
H17 H 0.2954 0.2627 0.9332 0.050 Uiso 1 1 calc R
C25 C 0.33692(12) 0.31131(14) 0.87586(12) 0.0290(6) Uani 1 1 d .
H18 H 0.3139 0.2988 0.8466 0.035 Uiso 1 1 calc R
C26 C 0.46281(11) 0.25810(12) 0.67869(11) 0.0245(6) Uani 1 1 d .
C27 C 0.43735(13) 0.25639(15) 0.62842(12) 0.0352(7) Uani 1 1 d .
H19 H 0.3982 0.2656 0.6247 0.042 Uiso 1 1 calc R
C28 C 0.46961(16) 0.24109(17) 0.58325(14) 0.0475(9) Uani 1 1 d .
H20 H 0.4522 0.2397 0.5489 0.057 Uiso 1 1 calc R
C29 C 0.52638(17) 0.22805(16) 0.58842(15) 0.0488(9) Uani 1 1 d .
H21 H 0.5479 0.2170 0.5577 0.059 Uiso 1 1 calc R
C30 C 0.55212(15) 0.23091(15) 0.63773(15) 0.0429(8) Uani 1 1 d .
H22 H 0.5916 0.2228 0.6409 0.052 Uiso 1 1 calc R
C31 C 0.52077(12) 0.24561(13) 0.68291(13) 0.0311(7) Uani 1 1 d .
H23 H 0.5388 0.2472 0.7170 0.037 Uiso 1 1 calc R
C32 C 0.40934(11) 0.20559(12) 0.77127(11) 0.0225(5) Uani 1 1 d .
C33 C 0.35522(12) 0.19282(13) 0.79040(12) 0.0275(6) Uani 1 1 d .
H24 H 0.3253 0.2206 0.7847 0.033 Uiso 1 1 calc R
C34 C 0.34435(14) 0.14008(15) 0.81772(13) 0.0378(7) Uani 1 1 d .
H25 H 0.3073 0.1323 0.8311 0.045 Uiso 1 1 calc R
C35 C 0.38695(15) 0.09900(14) 0.82555(13) 0.0393(8) Uani 1 1 d .
H26 H 0.3796 0.0633 0.8449 0.047 Uiso 1 1 calc R
C36 C 0.44064(14) 0.10983(14) 0.80517(13) 0.0375(8) Uani 1 1 d .
H27 H 0.4697 0.0807 0.8093 0.045 Uiso 1 1 calc R
C37 C 0.45225(12) 0.16309(13) 0.77866(12) 0.0293(6) Uani 1 1 d .
H28 H 0.4894 0.1707 0.7655 0.035 Uiso 1 1 calc R
C38 C 0.25146(11) 0.45443(12) 0.53488(10) 0.0209(5) Uani 1 1 d .
C39 C 0.18782(11) 0.45011(12) 0.52327(11) 0.0242(6) Uani 1 1 d .
C40 C 0.14552(12) 0.42127(14) 0.55172(13) 0.0316(7) Uani 1 1 d .
H29 H 0.1540 0.4006 0.5840 0.038 Uiso 1 1 calc R
C41 C 0.09029(13) 0.42312(17) 0.53213(15) 0.0440(8) Uani 1 1 d .
H30 H 0.0608 0.4036 0.5514 0.053 Uiso 1 1 calc R
C42 C 0.07760(14) 0.45302(17) 0.48481(15) 0.0479(9) Uani 1 1 d .
H31 H 0.0397 0.4534 0.4718 0.057 Uiso 1 1 calc R
C43 C 0.11990(13) 0.48239(15) 0.45635(14) 0.0400(8) Uani 1 1 d .
H32 H 0.1113 0.5029 0.4240 0.048 Uiso 1 1 calc R
C44 C 0.17542(12) 0.48123(13) 0.47616(11) 0.0274(6) Uani 1 1 d .
C45 C 0.22758(12) 0.50741(13) 0.45485(11) 0.0278(6) Uani 1 1 d .
C46 C 0.23631(15) 0.54361(16) 0.41027(13) 0.0410(8) Uani 1 1 d .
H33 H 0.2053 0.5551 0.3882 0.049 Uiso 1 1 calc R
C47 C 0.29068(15) 0.56262(17) 0.39852(14) 0.0474(9) Uani 1 1 d .
H34 H 0.2972 0.5879 0.3685 0.057 Uiso 1 1 calc R
C48 C 0.33588(14) 0.54479(16) 0.43054(13) 0.0420(8) Uani 1 1 d .
H35 H 0.3732 0.5574 0.4215 0.050 Uiso 1 1 calc R
C49 C 0.32795(13) 0.50909(14) 0.47535(12) 0.0321(7) Uani 1 1 d .
H36 H 0.3593 0.4974 0.4970 0.039 Uiso 1 1 calc R
C50 C 0.27285(12) 0.49069(12) 0.48808(11) 0.0236(6) Uani 1 1 d .
C51 C 0.32480(11) 0.52434(13) 0.61457(11) 0.0244(6) Uani 1 1 d .
C52 C 0.36450(12) 0.50858(14) 0.65326(12) 0.0296(6) Uani 1 1 d .
H37 H 0.3597 0.4729 0.6734 0.036 Uiso 1 1 calc R
C53 C 0.41147(13) 0.54530(16) 0.66257(14) 0.0397(8) Uani 1 1 d .
H38 H 0.4383 0.5347 0.6894 0.048 Uiso 1 1 calc R
C54 C 0.41909(14) 0.59659(16) 0.63317(14) 0.0420(8) Uani 1 1 d .
H39 H 0.4513 0.6212 0.6394 0.050 Uiso 1 1 calc R
C55 C 0.37957(14) 0.61243(15) 0.59418(14) 0.0398(8) Uani 1 1 d .
H40 H 0.3849 0.6477 0.5735 0.048 Uiso 1 1 calc R
C56 C 0.33259(13) 0.57674(14) 0.58559(12) 0.0319(7) Uani 1 1 d .
H41 H 0.3052 0.5882 0.5595 0.038 Uiso 1 1 calc R
C57 C 0.20457(11) 0.52709(13) 0.62482(11) 0.0243(6) Uani 1 1 d .
C58 C 0.17536(12) 0.51741(14) 0.67226(12) 0.0314(7) Uani 1 1 d .
H42 H 0.1849 0.4842 0.6942 0.038 Uiso 1 1 calc R
C59 C 0.13224(14) 0.55601(16) 0.68801(13) 0.0399(8) Uani 1 1 d .
H43 H 0.1123 0.5490 0.7206 0.048 Uiso 1 1 calc R
C60 C 0.11835(13) 0.60422(15) 0.65656(13) 0.0355(7) Uani 1 1 d .
H44 H 0.0894 0.6310 0.6678 0.043 Uiso 1 1 calc R
C61 C 0.14643(14) 0.61392(14) 0.60866(13) 0.0365(7) Uani 1 1 d .
H45 H 0.1364 0.6470 0.5868 0.044 Uiso 1 1 calc R
C62 C 0.18916(13) 0.57546(14) 0.59253(12) 0.0331(7) Uani 1 1 d .
H46 H 0.2081 0.5820 0.5594 0.040 Uiso 1 1 calc R
C63 C 0.35447(11) 0.37643(13) 0.52803(11) 0.0253(6) Uani 1 1 d .
C64 C 0.39759(12) 0.38955(14) 0.56420(12) 0.0321(7) Uani 1 1 d .
H47 H 0.3886 0.3965 0.6009 0.038 Uiso 1 1 calc R
C65 C 0.45353(13) 0.39254(17) 0.54726(14) 0.0439(9) Uani 1 1 d .
H48 H 0.4827 0.4020 0.5722 0.053 Uiso 1 1 calc R
C66 C 0.46683(13) 0.38183(17) 0.49429(14) 0.0431(8) Uani 1 1 d .
H49 H 0.5051 0.3848 0.4826 0.052 Uiso 1 1 calc R
C67 C 0.42492(13) 0.36677(17) 0.45816(13) 0.0410(8) Uani 1 1 d .
H50 H 0.4345 0.3583 0.4219 0.049 Uiso 1 1 calc R
C68 C 0.36862(13) 0.36396(15) 0.47476(12) 0.0340(7) Uani 1 1 d .
H51 H 0.3398 0.3535 0.4498 0.041 Uiso 1 1 calc R
C69 C 0.24348(11) 0.32352(13) 0.51132(12) 0.0261(6) Uani 1 1 d .
C70 C 0.22421(12) 0.33702(15) 0.45993(13) 0.0345(7) Uani 1 1 d .
H52 H 0.2324 0.3750 0.4447 0.041 Uiso 1 1 calc R
C71 C 0.19314(14) 0.29560(16) 0.43078(15) 0.0429(8) Uani 1 1 d .
H53 H 0.1797 0.3055 0.3959 0.051 Uiso 1 1 calc R
C72 C 0.18168(14) 0.23991(16) 0.45229(16) 0.0454(9) Uani 1 1 d .
H54 H 0.1603 0.2115 0.4323 0.054 Uiso 1 1 calc R
C73 C 0.20142(14) 0.22578(15) 0.50292(15) 0.0419(8) Uani 1 1 d .
H55 H 0.1941 0.1873 0.5174 0.050 Uiso 1 1 calc R
C74 C 0.23176(12) 0.26711(14) 0.53287(13) 0.0323(7) Uani 1 1 d .
H56 H 0.2446 0.2572 0.5679 0.039 Uiso 1 1 calc R
C75 C 0.2308(3) 0.3702(4) 0.2196(3) 0.0318(18) Uiso 0.50 1 d P
C76 C 0.1991(2) 0.3173(2) 0.2586(2) 0.0713(13) Uiso 1 1 d .
C77 C 0.1778(4) 0.2577(4) 0.2672(4) 0.064(2) Uiso 0.50 1 d P
O1 O 0.20636(15) 0.32980(17) 0.30581(16) 0.0911(11) Uiso 1 1 d .
C78 C 0.1635(4) 0.2771(5) 0.2331(4) 0.067(2) Uiso 0.50 1 d P
C79 C 0.2202(5) 0.3550(5) 0.2137(5) 0.069(4) Uiso 0.50 1 d P

loop_
_atom_site_aniso_label
_atom_site_aniso_U_11
_atom_site_aniso_U_22
_atom_site_aniso_U_33
_atom_site_aniso_U_23
_atom_site_aniso_U_13
_atom_site_aniso_U_12
Rh1 0.01501(10) 0.02624(12) 0.02324(11) 0.00848(9) -0.00056(8) 0.00291(8)
Rh2 0.01701(10) 0.02575(12) 0.02172(11) 0.00887(9) 0.00071(8) 0.00282(8)
Cl1 0.0236(3) 0.0552(5) 0.0238(3) 0.0123(3) 0.0047(3) 0.0177(3)
Cl2 0.0277(3) 0.0288(4) 0.0397(4) 0.0138(3) -0.0128(3) -0.0047(3)
P1 0.0183(3) 0.0191(3) 0.0236(3) 0.0034(3) 0.0036(3) 0.0032(3)
P2 0.0159(3) 0.0198(3) 0.0216(3) 0.0014(3) -0.0021(3) -0.0002(3)
P3 0.0196(3) 0.0234(4) 0.0194(3) 0.0043(3) 0.0010(3) 0.0035(3)
P4 0.0200(3) 0.0215(4) 0.0228(3) 0.0031(3) -0.0008(3) 0.0018(3)
C1 0.0159(11) 0.0191(13) 0.0240(13) -0.0018(11) -0.0001(10) 0.0007(10)
C2 0.0205(12) 0.0198(14) 0.0274(14) -0.0071(11) 0.0045(10) -0.0007(11)
C3 0.0320(15) 0.0258(15) 0.0298(15) -0.0027(12) 0.0065(12) -0.0018(12)
C4 0.0470(19) 0.0320(17) 0.0382(18) -0.0015(14) 0.0179(15) -0.0062(15)
C5 0.0391(18) 0.0336(18) 0.059(2) -0.0069(17) 0.0237(17) -0.0133(15)
C6 0.0225(14) 0.0371(19) 0.059(2) -0.0164(16) 0.0105(14) -0.0055(14)
C7 0.0196(12) 0.0205(14) 0.0425(17) -0.0129(13) 0.0049(12) -0.0008(11)
C8 0.0193(12) 0.0225(15) 0.0419(17) -0.0135(13) -0.0054(12) 0.0027(11)
C9 0.0289(15) 0.0318(17) 0.060(2) -0.0128(16) -0.0189(15) 0.0047(14)
C10 0.0438(19) 0.0331(19) 0.062(2) -0.0075(17) -0.0331(18) 0.0086(16)
C11 0.0517(19) 0.0270(17) 0.0405(18) -0.0001(14) -0.0194(15) 0.0071(15)
C12 0.0321(14) 0.0215(14) 0.0316(15) -0.0026(12) -0.0091(12) 0.0048(12)
C13 0.0209(12) 0.0179(14) 0.0284(14) -0.0069(11) -0.0041(11) 0.0033(11)
C14 0.0464(17) 0.0222(15) 0.0297(15) 0.0002(12) 0.0194(13) 0.0019(14)
C15 0.098(3) 0.033(2) 0.0324(18) 0.0036(15) 0.0008(19) 0.028(2)
C16 0.202(7) 0.026(2) 0.054(3) 0.000(2) -0.003(4) 0.037(3)
C17 0.215(8) 0.019(2) 0.072(3) -0.009(2) 0.055(4) -0.018(4)
C18 0.106(4) 0.053(3) 0.094(4) -0.038(3) 0.064(3) -0.050(3)
C19 0.052(2) 0.037(2) 0.067(2) -0.0276(18) 0.0323(19) -0.0179(17)
C20 0.0230(12) 0.0191(13) 0.0229(13) 0.0015(11) 0.0050(10) 0.0025(11)
C21 0.0313(15) 0.0285(16) 0.0326(16) -0.0011(13) 0.0001(12) -0.0056(13)
C22 0.0483(19) 0.048(2) 0.0263(16) -0.0031(14) -0.0021(14) -0.0085(17)
C23 0.061(2) 0.052(2) 0.0235(16) 0.0010(15) 0.0100(15) -0.0144(19)
C24 0.0449(18) 0.048(2) 0.0307(17) 0.0009(15) 0.0126(14) -0.0143(16)
C25 0.0278(14) 0.0328(16) 0.0263(15) -0.0031(12) 0.0060(11) -0.0046(13)
C26 0.0272(13) 0.0184(14) 0.0278(14) -0.0038(11) 0.0036(11) -0.0029(12)
C27 0.0374(16) 0.0380(18) 0.0301(16) -0.0032(14) -0.0003(13) -0.0095(14)
C28 0.062(2) 0.054(2) 0.0265(17) -0.0098(16) 0.0078(16) -0.0149(19)
C29 0.061(2) 0.044(2) 0.041(2) -0.0121(16) 0.0250(18) -0.0067(18)
C30 0.0397(17) 0.0350(19) 0.054(2) -0.0075(16) 0.0201(16) 0.0002(15)
C31 0.0273(14) 0.0280(16) 0.0379(17) -0.0059(13) 0.0061(12) 0.0022(13)
C32 0.0255(13) 0.0191(13) 0.0229(13) -0.0009(11) -0.0055(11) -0.0020(11)
C33 0.0292(14) 0.0242(15) 0.0290(15) 0.0002(12) 0.0007(12) -0.0024(12)
C34 0.0415(17) 0.0357(18) 0.0363(18) 0.0045(14) 0.0046(14) -0.0077(15)
C35 0.056(2) 0.0263(17) 0.0356(17) 0.0073(13) -0.0094(15) -0.0068(16)
C36 0.0429(18) 0.0247(16) 0.0449(19) 0.0023(14) -0.0199(15) 0.0022(14)
C37 0.0248(13) 0.0230(15) 0.0400(17) -0.0003(13) -0.0102(12) -0.0012(12)
C38 0.0207(12) 0.0201(14) 0.0218(13) 0.0025(11) -0.0002(10) 0.0019(11)
C39 0.0213(13) 0.0235(14) 0.0278(14) -0.0004(11) -0.0024(11) 0.0028(11)
C40 0.0253(14) 0.0324(17) 0.0372(17) 0.0059(14) -0.0004(12) 0.0005(13)
C41 0.0256(15) 0.049(2) 0.057(2) 0.0076(17) -0.0023(15) -0.0026(15)
C42 0.0257(16) 0.058(2) 0.060(2) 0.0075(19) -0.0135(15) 0.0064(16)
C43 0.0367(17) 0.041(2) 0.0423(19) 0.0063(15) -0.0143(15) 0.0083(15)
C44 0.0314(14) 0.0251(15) 0.0258(14) -0.0007(12) -0.0043(12) 0.0063(12)
C45 0.0333(14) 0.0264(15) 0.0238(14) 0.0043(12) -0.0011(12) 0.0084(13)
C46 0.0498(19) 0.044(2) 0.0290(16) 0.0159(15) 0.0017(14) 0.0161(17)
C47 0.059(2) 0.048(2) 0.0358(18) 0.0222(16) 0.0178(16) 0.0130(18)
C48 0.0411(18) 0.045(2) 0.0397(18) 0.0112(16) 0.0166(15) 0.0012(16)
C49 0.0322(15) 0.0347(17) 0.0295(16) 0.0042(13) 0.0046(12) 0.0003(14)
C50 0.0292(13) 0.0205(14) 0.0212(13) 0.0016(11) 0.0023(11) 0.0049(12)
C51 0.0219(12) 0.0275(15) 0.0239(14) -0.0005(11) -0.0001(11) 0.0019(11)
C52 0.0270(14) 0.0335(17) 0.0283(15) 0.0062(13) -0.0018(12) 0.0007(13)
C53 0.0292(15) 0.047(2) 0.0428(19) 0.0099(16) -0.0123(14) -0.0033(15)
C54 0.0332(16) 0.0396(19) 0.053(2) 0.0049(16) -0.0113(15) -0.0105(15)
C55 0.0390(17) 0.0319(18) 0.048(2) 0.0110(15) -0.0078(15) -0.0096(15)
C56 0.0328(15) 0.0288(16) 0.0341(16) 0.0042(13) -0.0088(13) -0.0012(13)
C57 0.0227(13) 0.0270(15) 0.0233(14) -0.0007(11) 0.0008(11) 0.0045(12)
C58 0.0294(14) 0.0369(18) 0.0279(15) 0.0096(13) 0.0047(12) 0.0085(13)
C59 0.0386(17) 0.052(2) 0.0291(16) 0.0038(15) 0.0121(13) 0.0125(16)
C60 0.0341(16) 0.0376(19) 0.0349(17) -0.0062(14) 0.0018(13) 0.0126(14)
C61 0.0430(17) 0.0310(17) 0.0357(17) 0.0045(14) 0.0038(14) 0.0166(14)
C62 0.0388(16) 0.0333(17) 0.0271(15) 0.0077(13) 0.0083(13) 0.0116(14)
C63 0.0224(13) 0.0251(15) 0.0285(15) 0.0037(12) 0.0016(11) 0.0030(11)
C64 0.0255(14) 0.0429(19) 0.0278(15) -0.0016(13) 0.0025(12) 0.0043(13)
C65 0.0238(14) 0.067(3) 0.0404(19) -0.0112(17) -0.0002(14) -0.0017(16)
C66 0.0274(15) 0.061(2) 0.0407(19) -0.0018(17) 0.0102(14) 0.0012(16)
C67 0.0377(17) 0.057(2) 0.0282(16) -0.0024(15) 0.0064(13) 0.0091(16)
C68 0.0318(15) 0.0428(19) 0.0276(15) -0.0012(14) -0.0003(12) 0.0021(14)
C69 0.0208(12) 0.0239(15) 0.0335(15) -0.0017(12) 0.0013(11) 0.0024(11)
C70 0.0310(15) 0.0336(17) 0.0390(17) -0.0023(14) -0.0103(13) 0.0040(14)
C71 0.0369(17) 0.044(2) 0.048(2) -0.0108(16) -0.0173(15) 0.0050(16)
C72 0.0332(17) 0.043(2) 0.060(2) -0.0144(18) -0.0043(16) -0.0059(16)
C73 0.0398(18) 0.0286(17) 0.057(2) -0.0059(16) 0.0184(16) -0.0067(15)
C74 0.0291(14) 0.0296(16) 0.0382(17) 0.0003(13) 0.0090(13) -0.0007(13)

loop_
_atom_type_symbol
_atom_type_description
_atom_type_scat_dispersion_real
_atom_type_scat_dispersion_imag
_atom_type_scat_source
C C 0.0033 0.0016 'International Tables Vol C Tables 4.2.6.8 and 6.1.1.4'
H H 0.0000 0.0000 'International Tables Vol C Tables 4.2.6.8 and 6.1.1.4'
Cl Cl 0.1484 0.1585 'International Tables Vol C Tables 4.2.6.8 and 6.1.1.4'
P P 0.1023 0.0942 'International Tables Vol C Tables 4.2.6.8 and 6.1.1.4'
Rh Rh -1.1178 0.9187 'International Tables Vol C Tables 4.2.6.8 and 6.1.1.4'
O O 0.0106 0.0060 'International Tables Vol C Tables 4.2.6.8 and 6.1.1.4'

loop_
_geom_angle_atom_site_label_1
_geom_angle_atom_site_label_2
_geom_angle_atom_site_label_3
_geom_angle
P2 Rh1 P1 74.17(3)
P2 Rh1 Cl1 176.62(3)
P1 Rh1 Cl1 102.65(3)
P2 Rh1 Cl2 99.06(3)
P1 Rh1 Cl2 172.31(3)
Cl1 Rh1 Cl2 84.04(3)
P2 Rh1 Rh2 133.24(2)
P1 Rh1 Rh2 137.81(2)
Cl1 Rh1 Rh2 49.974(18)
Cl2 Rh1 Rh2 49.707(19)
P4 Rh2 P3 73.81(3)
P4 Rh2 Cl2 99.96(3)
P3 Rh2 Cl2 172.24(3)
P4 Rh2 Cl1 174.90(3)
P3 Rh2 Cl1 101.88(3)
Cl2 Rh2 Cl1 84.10(3)
P4 Rh2 Rh1 131.09(2)
P3 Rh2 Rh1 131.01(2)
Cl2 Rh2 Rh1 49.934(18)
Cl1 Rh2 Rh1 49.820(18)
Rh1 Cl1 Rh2 80.21(2)
Rh2 Cl2 Rh1 80.36(3)
C20 P1 C14 101.14(13)
C20 P1 C1 105.27(12)
C14 P1 C1 108.69(13)
C20 P1 Rh1 117.39(9)
C14 P1 Rh1 125.51(11)
C1 P1 Rh1 97.14(8)
C20 P1 P2 112.20(9)
C14 P1 P2 141.98(9)
C1 P1 P2 46.05(8)
Rh1 P1 P2 52.78(2)
C26 P2 C32 103.50(13)
C26 P2 C1 106.19(12)
C32 P2 C1 108.63(12)
C26 P2 Rh1 124.18(10)
C32 P2 Rh1 115.64(9)
C1 P2 Rh1 97.50(8)
C26 P2 P1 138.67(9)
C32 P2 P1 113.89(9)
C1 P2 P1 46.15(8)
Rh1 P2 P1 53.05(2)
C57 P3 C51 102.10(13)
C57 P3 C38 106.42(12)
C51 P3 C38 110.13(12)
C57 P3 Rh2 124.75(9)
C51 P3 Rh2 115.63(9)
C38 P3 Rh2 97.06(9)
C57 P3 P4 140.51(9)
C51 P3 P4 113.62(9)
C38 P3 P4 46.34(8)
Rh2 P3 P4 52.94(2)
C63 P4 C69 104.75(13)
C63 P4 C38 106.63(12)
C69 P4 C38 106.61(12)
C63 P4 Rh2 115.92(9)
C69 P4 Rh2 123.90(10)
C38 P4 Rh2 97.24(8)
C63 P4 P3 110.73(10)
C69 P4 P3 140.16(9)
C38 P4 P3 46.21(8)
Rh2 P4 P3 53.25(2)
C13 C1 C2 103.3(2)
C13 C1 P2 122.38(19)
C2 C1 P2 111.58(18)
C13 C1 P1 121.04(18)
C2 C1 P1 110.37(18)
P2 C1 P1 87.79(10)
C3 C2 C7 120.7(3)
C3 C2 C1 130.0(2)
C7 C2 C1 109.3(2)
C2 C3 C4 118.2(3)
C2 C3 H1 120.9
C4 C3 H1 120.9
C5 C4 C3 121.2(3)
C5 C4 H2 119.4
C3 C4 H2 119.4
C6 C5 C4 120.9(3)
C6 C5 H3 119.6
C4 C5 H3 119.6
C5 C6 C7 118.6(3)
C5 C6 H4 120.7
C7 C6 H4 120.7
C6 C7 C2 120.4(3)
C6 C7 C8 130.5(3)
C2 C7 C8 109.1(2)
C9 C8 C13 120.0(3)
C9 C8 C7 131.0(3)
C13 C8 C7 108.9(2)
C10 C9 C8 119.2(3)
C10 C9 H5 120.4
C8 C9 H5 120.4
C9 C10 C11 120.7(3)
C9 C10 H6 119.6
C11 C10 H6 119.6
C12 C11 C10 121.0(3)
C12 C11 H7 119.5
C10 C11 H7 119.5
C13 C12 C11 118.6(3)
C13 C12 H8 120.7
C11 C12 H8 120.7
C12 C13 C8 120.5(3)
C12 C13 C1 130.1(2)
C8 C13 C1 109.3(2)
C19 C14 C15 119.7(3)
C19 C14 P1 123.2(3)
C15 C14 P1 116.8(3)
C16 C15 C14 119.9(5)
C16 C15 H9 120.0
C14 C15 H9 120.0
C17 C16 C15 121.2(5)
C17 C16 H10 119.4
C15 C16 H10 119.4
C16 C17 C18 120.0(4)
C16 C17 H11 120.0
C18 C17 H11 120.0
C17 C18 C19 119.7(5)
C17 C18 H12 120.1
C19 C18 H12 120.1
C14 C19 C18 119.5(4)
C14 C19 H13 120.3
C18 C19 H13 120.3
C25 C20 C21 118.9(3)
C25 C20 P1 118.9(2)
C21 C20 P1 122.1(2)
C22 C21 C20 120.3(3)
C22 C21 H14 119.9
C20 C21 H14 119.9
C23 C22 C21 120.0(3)
C23 C22 H15 120.0
C21 C22 H15 120.0
C22 C23 C24 120.5(3)
C22 C23 H16 119.8
C24 C23 H16 119.8
C23 C24 C25 119.9(3)
C23 C24 H17 120.0
C25 C24 H17 120.0
C20 C25 C24 120.4(3)
C20 C25 H18 119.8
C24 C25 H18 119.8
C27 C26 C31 119.0(3)
C27 C26 P2 118.9(2)
C31 C26 P2 122.2(2)
C26 C27 C28 119.8(3)
C26 C27 H19 120.1
C28 C27 H19 120.1
C29 C28 C27 120.3(3)
C29 C28 H20 119.8
C27 C28 H20 119.8
C30 C29 C28 120.3(3)
C30 C29 H21 119.9
C28 C29 H21 119.9
C29 C30 C31 120.2(3)
C29 C30 H22 119.9
C31 C30 H22 119.9
C30 C31 C26 120.5(3)
C30 C31 H23 119.8
C26 C31 H23 119.8
C33 C32 C37 118.5(3)
C33 C32 P2 117.4(2)
C37 C32 P2 124.1(2)
C34 C33 C32 120.8(3)
C34 C33 H24 119.6
C32 C33 H24 119.6
C35 C34 C33 120.3(3)
C35 C34 H25 119.9
C33 C34 H25 119.9
C34 C35 C36 119.9(3)
C34 C35 H26 120.1
C36 C35 H26 120.1
C35 C36 C37 120.3(3)
C35 C36 H27 119.9
C37 C36 H27 119.9
C36 C37 C32 120.2(3)
C36 C37 H28 119.9
C32 C37 H28 119.9
C50 C38 C39 102.4(2)
C50 C38 P3 123.95(19)
C39 C38 P3 109.11(18)
C50 C38 P4 122.84(19)
C39 C38 P4 110.48(18)
P3 C38 P4 87.45(11)
C40 C39 C44 120.9(3)
C40 C39 C38 129.7(2)
C44 C39 C38 109.4(2)
C39 C40 C41 118.7(3)
C39 C40 H29 120.6
C41 C40 H29 120.6
C42 C41 C40 120.9(3)
C42 C41 H30 119.5
C40 C41 H30 119.5
C41 C42 C43 120.5(3)
C41 C42 H31 119.8
C43 C42 H31 119.8
C42 C43 C44 118.9(3)
C42 C43 H32 120.6
C44 C43 H32 120.6
C39 C44 C43 120.1(3)
C39 C44 C45 109.2(2)
C43 C44 C45 130.6(3)
C46 C45 C50 121.0(3)
C46 C45 C44 130.4(3)
C50 C45 C44 108.6(2)
C47 C46 C45 119.1(3)
C47 C46 H33 120.5
C45 C46 H33 120.5
C46 C47 C48 120.1(3)
C46 C47 H34 120.0
C48 C47 H34 120.0
C49 C48 C47 121.7(3)
C49 C48 H35 119.2
C47 C48 H35 119.2
C48 C49 C50 118.5(3)
C48 C49 H36 120.7
C50 C49 H36 120.7
C49 C50 C45 119.6(3)
C49 C50 C38 130.1(3)
C45 C50 C38 110.3(2)
C52 C51 C56 119.1(3)
C52 C51 P3 117.1(2)
C56 C51 P3 123.7(2)
C51 C52 C53 119.9(3)
C51 C52 H37 120.0
C53 C52 H37 120.0
C54 C53 C52 120.4(3)
C54 C53 H38 119.8
C52 C53 H38 119.8
C53 C54 C55 119.8(3)
C53 C54 H39 120.1
C55 C54 H39 120.1
C56 C55 C54 119.8(3)
C56 C55 H40 120.1
C54 C55 H40 120.1
C55 C56 C51 120.9(3)
C55 C56 H41 119.6
C51 C56 H41 119.6
C58 C57 C62 118.9(3)
C58 C57 P3 118.0(2)
C62 C57 P3 123.1(2)
C57 C58 C59 120.4(3)
C57 C58 H42 119.8
C59 C58 H42 119.8
C60 C59 C58 120.1(3)
C60 C59 H43 119.9
C58 C59 H43 119.9
C59 C60 C61 120.1(3)
C59 C60 H44 119.9
C61 C60 H44 119.9
C60 C61 C62 120.1(3)
C60 C61 H45 120.0
C62 C61 H45 120.0
C61 C62 C57 120.3(3)
C61 C62 H46 119.9
C57 C62 H46 119.9
C64 C63 C68 118.9(3)
C64 C63 P4 117.7(2)
C68 C63 P4 123.3(2)
C65 C64 C63 120.6(3)
C65 C64 H47 119.7
C63 C64 H47 119.7
C66 C65 C64 120.0(3)
C66 C65 H48 120.0
C64 C65 H48 120.0
C65 C66 C67 120.3(3)
C65 C66 H49 119.8
C67 C66 H49 119.8
C66 C67 C68 120.0(3)
C66 C67 H50 120.0
C68 C67 H50 120.0
C67 C68 C63 120.1(3)
C67 C68 H51 120.0
C63 C68 H51 120.0
C70 C69 C74 119.0(3)
C70 C69 P4 122.3(2)
C74 C69 P4 118.7(2)
C71 C70 C69 120.6(3)
C71 C70 H52 119.7
C69 C70 H52 119.7
C72 C71 C70 120.2(3)
C72 C71 H53 119.9
C70 C71 H53 119.9
C73 C72 C71 119.6(3)
C73 C72 H54 120.2
C71 C72 H54 120.2
C72 C73 C74 120.8(3)
C72 C73 H55 119.6
C74 C73 H55 119.6
C73 C74 C69 119.8(3)
C73 C74 H56 120.1
C69 C74 H56 120.1
O1 C76 C78 132.5(6)
O1 C76 C77 96.8(5)
C78 C76 C77 41.8(5)
O1 C76 C79 123.2(7)
C78 C76 C79 103.1(7)
C77 C76 C79 138.9(7)
O1 C76 C75 109.2(5)
C78 C76 C75 117.1(6)
C77 C76 C75 151.7(6)
C79 C76 C75 14.1(6)
C78 C77 C76 66.1(8)
C77 C78 C76 72.1(8)

loop_
_geom_bond_atom_site_label_1
_geom_bond_atom_site_label_2
_geom_bond_distance
Rh1 P2 2.1814(7)
Rh1 P1 2.1891(8)
Rh1 Cl1 2.4239(8)
Rh1 Cl2 2.4269(8)
Rh1 Rh2 3.1263(4)
Rh2 P4 2.1832(8)
Rh2 P3 2.1919(8)
Rh2 Cl2 2.4188(8)
Rh2 Cl1 2.4294(8)
P1 C20 1.829(3)
P1 C14 1.831(3)
P1 C1 1.902(3)
P1 P2 2.6354(10)
P2 C26 1.825(3)
P2 C32 1.840(3)
P2 C1 1.899(3)
P3 C57 1.822(3)
P3 C51 1.835(3)
P3 C38 1.899(3)
P3 P4 2.6273(11)
P4 C63 1.831(3)
P4 C69 1.831(3)
P4 C38 1.903(3)
C1 C13 1.511(4)
C1 C2 1.520(4)
C2 C3 1.386(4)
C2 C7 1.405(4)
C3 C4 1.393(4)
C3 H1 0.9500
C4 C5 1.388(5)
C4 H2 0.9500
C5 C6 1.380(5)
C5 H3 0.9500
C6 C7 1.394(4)
C6 H4 0.9500
C7 C8 1.461(4)
C8 C9 1.391(4)
C8 C13 1.412(4)
C9 C10 1.378(5)
C9 H5 0.9500
C10 C11 1.393(5)
C10 H6 0.9500
C11 C12 1.388(4)
C11 H7 0.9500
C12 C13 1.387(4)
C12 H8 0.9500
C14 C19 1.383(5)
C14 C15 1.389(5)
C15 C16 1.376(6)
C15 H9 0.9500
C16 C17 1.366(9)
C16 H10 0.9500
C17 C18 1.378(9)
C17 H11 0.9500
C18 C19 1.412(5)
C18 H12 0.9500
C19 H13 0.9500
C20 C25 1.383(4)
C20 C21 1.397(4)
C21 C22 1.391(4)
C21 H14 0.9500
C22 C23 1.373(5)
C22 H15 0.9500
C23 C24 1.373(5)
C23 H16 0.9500
C24 C25 1.397(4)
C24 H17 0.9500
C25 H18 0.9500
C26 C27 1.389(4)
C26 C31 1.398(4)
C27 C28 1.400(5)
C27 H19 0.9500
C28 C29 1.375(5)
C28 H20 0.9500
C29 C30 1.371(5)
C29 H21 0.9500
C30 C31 1.386(4)
C30 H22 0.9500
C31 H23 0.9500
C32 C33 1.391(4)
C32 C37 1.400(4)
C33 C34 1.386(4)
C33 H24 0.9500
C34 C35 1.375(5)
C34 H25 0.9500
C35 C36 1.384(5)
C35 H26 0.9500
C36 C37 1.390(4)
C36 H27 0.9500
C37 H28 0.9500
C38 C50 1.507(4)
C38 C39 1.530(4)
C39 C40 1.383(4)
C39 C44 1.395(4)
C40 C41 1.390(4)
C40 H29 0.9500
C41 C42 1.388(5)
C41 H30 0.9500
C42 C43 1.388(5)
C42 H31 0.9500
C43 C44 1.398(4)
C43 H32 0.9500
C44 C45 1.461(4)
C45 C46 1.390(4)
C45 C50 1.401(4)
C46 C47 1.381(5)
C46 H33 0.9500
C47 C48 1.389(5)
C47 H34 0.9500
C48 C49 1.385(4)
C48 H35 0.9500
C49 C50 1.398(4)
C49 H36 0.9500
C51 C52 1.388(4)
C51 C56 1.389(4)
C52 C53 1.398(4)
C52 H37 0.9500
C53 C54 1.373(5)
C53 H38 0.9500
C54 C55 1.391(5)
C54 H39 0.9500
C55 C56 1.382(4)
C55 H40 0.9500
C56 H41 0.9500
C57 C58 1.384(4)
C57 C62 1.396(4)
C58 C59 1.390(4)
C58 H42 0.9500
C59 C60 1.373(5)
C59 H43 0.9500
C60 C61 1.381(4)
C60 H44 0.9500
C61 C62 1.384(4)
C61 H45 0.9500
C62 H46 0.9500
C63 C64 1.389(4)
C63 C68 1.396(4)
C64 C65 1.385(4)
C64 H47 0.9500
C65 C66 1.377(5)
C65 H48 0.9500
C66 C67 1.378(5)
C66 H49 0.9500
C67 C68 1.391(4)
C67 H50 0.9500
C68 H51 0.9500
C69 C70 1.391(4)
C69 C74 1.400(4)
C70 C71 1.386(4)
C70 H52 0.9500
C71 C72 1.383(5)
C71 H53 0.9500
C72 C73 1.380(5)
C72 H54 0.9500
C73 C74 1.387(5)
C73 H55 0.9500
C74 H56 0.9500
C75 C76 1.702(10)
C76 O1 1.221(5)
C76 C78 1.384(10)
C76 C77 1.440(11)
C76 C79 1.487(13)
C77 C78 1.010(11)

loop_
_geom_torsion_atom_site_label_1
_geom_torsion_atom_site_label_2
_geom_torsion_atom_site_label_3
_geom_torsion_atom_site_label_4
_geom_torsion
P2 Rh1 Rh2 P4 -5.23(4)
P1 Rh1 Rh2 P4 113.44(4)
Cl1 Rh1 Rh2 P4 173.39(4)
Cl2 Rh1 Rh2 P4 -64.31(4)
P2 Rh1 Rh2 P3 -110.78(4)
P1 Rh1 Rh2 P3 7.89(4)
Cl1 Rh1 Rh2 P3 67.84(4)
Cl2 Rh1 Rh2 P3 -169.86(4)
P2 Rh1 Rh2 Cl2 59.08(4)
P1 Rh1 Rh2 Cl2 177.75(4)
Cl1 Rh1 Rh2 Cl2 -122.30(4)
P2 Rh1 Rh2 Cl1 -178.62(4)
P1 Rh1 Rh2 Cl1 -59.95(4)
Cl2 Rh1 Rh2 Cl1 122.30(4)
P2 Rh1 Cl1 Rh2 162.7(5)
P1 Rh1 Cl1 Rh2 143.43(2)
Cl2 Rh1 Cl1 Rh2 -40.41(2)
P4 Rh2 Cl1 Rh1 -102.4(3)
P3 Rh2 Cl1 Rh1 -134.43(2)
Cl2 Rh2 Cl1 Rh1 40.57(2)
P4 Rh2 Cl2 Rh1 136.40(2)
P3 Rh2 Cl2 Rh1 100.3(2)
Cl1 Rh2 Cl2 Rh1 -40.48(2)
P2 Rh1 Cl2 Rh2 -140.74(2)
P1 Rh1 Cl2 Rh2 -168.64(19)
Cl1 Rh1 Cl2 Rh2 40.60(2)
P2 Rh1 P1 C20 -98.10(10)
Cl1 Rh1 P1 C20 80.74(10)
Cl2 Rh1 P1 C20 -69.4(2)
Rh2 Rh1 P1 C20 123.53(10)
P2 Rh1 P1 C14 132.33(12)
Cl1 Rh1 P1 C14 -48.83(12)
Cl2 Rh1 P1 C14 161.0(2)
Rh2 Rh1 P1 C14 -6.04(12)
P2 Rh1 P1 C1 13.24(8)
Cl1 Rh1 P1 C1 -167.92(8)
Cl2 Rh1 P1 C1 41.9(2)
Rh2 Rh1 P1 C1 -125.13(8)
Cl1 Rh1 P1 P2 178.84(3)
Cl2 Rh1 P1 P2 28.7(2)
Rh2 Rh1 P1 P2 -138.37(3)
P1 Rh1 P2 C26 -128.69(11)
Cl1 Rh1 P2 C26 -148.2(5)
Cl2 Rh1 P2 C26 55.04(11)
Rh2 Rh1 P2 C26 13.54(12)
P1 Rh1 P2 C32 101.60(10)
Cl1 Rh1 P2 C32 82.0(5)
Cl2 Rh1 P2 C32 -74.67(10)
Rh2 Rh1 P2 C32 -116.17(10)
P1 Rh1 P2 C1 -13.27(8)
Cl1 Rh1 P2 C1 -32.8(5)
Cl2 Rh1 P2 C1 170.46(8)
Rh2 Rh1 P2 C1 128.96(8)
Cl1 Rh1 P2 P1 -19.5(5)
Cl2 Rh1 P2 P1 -176.27(3)
Rh2 Rh1 P2 P1 142.23(3)
C20 P1 P2 C26 -149.64(17)
C14 P1 P2 C26 -0.2(2)
C1 P1 P2 C26 -59.53(18)
Rh1 P1 P2 C26 102.07(14)
C20 P1 P2 C32 3.28(13)
C14 P1 P2 C32 152.7(2)
C1 P1 P2 C32 93.39(14)
Rh1 P1 P2 C32 -105.01(9)
C20 P1 P2 C1 -90.10(15)
C14 P1 P2 C1 59.3(2)
Rh1 P1 P2 C1 161.60(12)
C20 P1 P2 Rh1 108.29(9)
C14 P1 P2 Rh1 -102.28(18)
C1 P1 P2 Rh1 -161.60(12)
P4 Rh2 P3 C57 130.77(12)
Cl2 Rh2 P3 C57 168.0(2)
Cl1 Rh2 P3 C57 -52.04(11)
Rh1 Rh2 P3 C57 -98.35(11)
P4 Rh2 P3 C51 -101.22(10)
Cl2 Rh2 P3 C51 -64.0(2)
Cl1 Rh2 P3 C51 75.97(10)
Rh1 Rh2 P3 C51 29.66(11)
P4 Rh2 P3 C38 15.14(8)
Cl2 Rh2 P3 C38 52.3(2)
Cl1 Rh2 P3 C38 -167.67(8)
Rh1 Rh2 P3 C38 146.02(8)
Cl2 Rh2 P3 P4 37.2(2)
Cl1 Rh2 P3 P4 177.19(3)
Rh1 Rh2 P3 P4 130.88(3)
P3 Rh2 P4 C63 97.36(11)
Cl2 Rh2 P4 C63 -77.88(11)
Cl1 Rh2 P4 C63 64.7(3)
Rh1 Rh2 P4 C63 -33.44(11)
P3 Rh2 P4 C69 -130.75(11)
Cl2 Rh2 P4 C69 54.01(11)
Cl1 Rh2 P4 C69 -163.4(3)
Rh1 Rh2 P4 C69 98.45(11)
P3 Rh2 P4 C38 -15.12(8)
Cl2 Rh2 P4 C38 169.64(8)
Cl1 Rh2 P4 C38 -47.8(3)
Rh1 Rh2 P4 C38 -145.92(8)
Cl2 Rh2 P4 P3 -175.25(3)
Cl1 Rh2 P4 P3 -32.7(3)
Rh1 Rh2 P4 P3 -130.80(3)
C57 P3 P4 C63 150.57(17)
C51 P3 P4 C63 -2.34(14)
C38 P3 P4 C63 93.50(15)
Rh2 P3 P4 C63 -107.50(10)
C57 P3 P4 C69 -0.9(2)
C51 P3 P4 C69 -153.80(18)
C38 P3 P4 C69 -57.96(19)
Rh2 P3 P4 C69 101.05(15)
C57 P3 P4 C38 57.07(18)
C51 P3 P4 C38 -95.84(15)
Rh2 P3 P4 C38 159.00(11)
C57 P3 P4 Rh2 -101.93(15)
C51 P3 P4 Rh2 105.15(10)
C38 P3 P4 Rh2 -159.00(11)
C26 P2 C1 C13 -90.4(2)
C32 P2 C1 C13 20.3(2)
Rh1 P2 C1 C13 140.66(19)
P1 P2 C1 C13 125.9(2)
C26 P2 C1 C2 32.6(2)
C32 P2 C1 C2 143.35(18)
Rh1 P2 C1 C2 -96.33(17)
P1 P2 C1 C2 -111.1(2)
C26 P2 C1 P1 143.65(12)
C32 P2 C1 P1 -105.59(12)
Rh1 P2 C1 P1 14.74(9)
C20 P1 C1 C13 -20.7(2)
C14 P1 C1 C13 87.0(2)
Rh1 P1 C1 C13 -141.71(19)
P2 P1 C1 C13 -127.0(2)
C20 P1 C1 C2 -141.46(18)
C14 P1 C1 C2 -33.8(2)
Rh1 P1 C1 C2 97.56(17)
P2 P1 C1 C2 112.2(2)
C20 P1 C1 P2 106.31(12)
C14 P1 C1 P2 -146.00(12)
Rh1 P1 C1 P2 -14.67(9)
C13 C1 C2 C3 -178.1(3)
P2 C1 C2 C3 48.6(4)
P1 C1 C2 C3 -47.3(3)
C13 C1 C2 C7 -0.6(3)
P2 C1 C2 C7 -133.9(2)
P1 C1 C2 C7 130.2(2)
C7 C2 C3 C4 -0.6(4)
C1 C2 C3 C4 176.7(3)
C2 C3 C4 C5 0.9(5)
C3 C4 C5 C6 0.1(5)
C4 C5 C6 C7 -1.4(5)
C5 C6 C7 C2 1.7(4)
C5 C6 C7 C8 -176.6(3)
C3 C2 C7 C6 -0.7(4)
C1 C2 C7 C6 -178.5(3)
C3 C2 C7 C8 177.9(2)
C1 C2 C7 C8 0.2(3)
C6 C7 C8 C9 1.9(5)
C2 C7 C8 C9 -176.6(3)
C6 C7 C8 C13 178.9(3)
C2 C7 C8 C13 0.4(3)
C13 C8 C9 C10 -0.5(4)
C7 C8 C9 C10 176.3(3)
C8 C9 C10 C11 1.0(5)
C9 C10 C11 C12 -0.1(5)
C10 C11 C12 C13 -1.2(5)
C11 C12 C13 C8 1.7(4)
C11 C12 C13 C1 -175.1(3)
C9 C8 C13 C12 -0.9(4)
C7 C8 C13 C12 -178.3(2)
C9 C8 C13 C1 176.6(3)
C7 C8 C13 C1 -0.8(3)
C2 C1 C13 C12 178.0(3)
P2 C1 C13 C12 -55.2(4)
P1 C1 C13 C12 53.9(4)
C2 C1 C13 C8 0.9(3)
P2 C1 C13 C8 127.6(2)
P1 C1 C13 C8 -123.2(2)
C20 P1 C14 C19 79.6(3)
C1 P1 C14 C19 -30.9(3)
Rh1 P1 C14 C19 -144.6(2)
P2 P1 C14 C19 -71.7(3)
C20 P1 C14 C15 -94.9(3)
C1 P1 C14 C15 154.6(2)
Rh1 P1 C14 C15 40.9(3)
P2 P1 C14 C15 113.8(2)
C19 C14 C15 C16 -1.2(5)
P1 C14 C15 C16 173.5(3)
C14 C15 C16 C17 1.8(7)
C15 C16 C17 C18 -1.6(8)
C16 C17 C18 C19 0.9(7)
C15 C14 C19 C18 0.5(5)
P1 C14 C19 C18 -173.8(3)
C17 C18 C19 C14 -0.4(6)
C14 P1 C20 C25 142.6(2)
C1 P1 C20 C25 -104.3(2)
Rh1 P1 C20 C25 2.3(3)
P2 P1 C20 C25 -56.0(2)
C14 P1 C20 C21 -40.3(3)
C1 P1 C20 C21 72.8(3)
Rh1 P1 C20 C21 179.5(2)
P2 P1 C20 C21 121.1(2)
C25 C20 C21 C22 1.3(4)
P1 C20 C21 C22 -175.8(2)
C20 C21 C22 C23 0.8(5)
C21 C22 C23 C24 -1.6(6)
C22 C23 C24 C25 0.3(6)
C21 C20 C25 C24 -2.7(4)
P1 C20 C25 C24 174.6(2)
C23 C24 C25 C20 1.9(5)
C32 P2 C26 C27 105.3(2)
C1 P2 C26 C27 -140.4(2)
Rh1 P2 C26 C27 -29.2(3)
P1 P2 C26 C27 -100.0(2)
C32 P2 C26 C31 -75.5(3)
C1 P2 C26 C31 38.8(3)
Rh1 P2 C26 C31 150.0(2)
P1 P2 C26 C31 79.1(3)
C31 C26 C27 C28 1.3(5)
P2 C26 C27 C28 -179.5(3)
C26 C27 C28 C29 -0.3(5)
C27 C28 C29 C30 -1.1(6)
C28 C29 C30 C31 1.5(5)
C29 C30 C31 C26 -0.5(5)
C27 C26 C31 C30 -0.9(4)
P2 C26 C31 C30 179.9(2)
C26 P2 C32 C33 -136.5(2)
C1 P2 C32 C33 110.9(2)
Rh1 P2 C32 C33 2.6(2)
P1 P2 C32 C33 61.5(2)
C26 P2 C32 C37 42.8(3)
C1 P2 C32 C37 -69.8(3)
Rh1 P2 C32 C37 -178.1(2)
P1 P2 C32 C37 -119.2(2)
C37 C32 C33 C34 2.1(4)
P2 C32 C33 C34 -178.6(2)
C32 C33 C34 C35 -1.1(5)
C33 C34 C35 C36 -1.3(5)
C34 C35 C36 C37 2.5(5)
C35 C36 C37 C32 -1.5(5)
C33 C32 C37 C36 -0.8(4)
P2 C32 C37 C36 179.9(2)
C57 P3 C38 C50 85.2(2)
C51 P3 C38 C50 -24.7(3)
Rh2 P3 C38 C50 -145.4(2)
P4 P3 C38 C50 -128.6(3)
C57 P3 C38 C39 -35.4(2)
C51 P3 C38 C39 -145.29(18)
Rh2 P3 C38 C39 94.07(17)
P4 P3 C38 C39 110.8(2)
C57 P3 C38 P4 -146.18(11)
C51 P3 C38 P4 103.89(12)
Rh2 P3 C38 P4 -16.75(9)
C63 P4 C38 C50 26.5(3)
C69 P4 C38 C50 -85.0(2)
Rh2 P4 C38 C50 146.4(2)
P3 P4 C38 C50 129.5(3)
C63 P4 C38 C39 147.50(19)
C69 P4 C38 C39 36.0(2)
Rh2 P4 C38 C39 -92.64(17)
P3 P4 C38 C39 -109.5(2)
C63 P4 C38 P3 -103.03(12)
C69 P4 C38 P3 145.48(11)
Rh2 P4 C38 P3 16.82(9)
C50 C38 C39 C40 178.8(3)
P3 C38 C39 C40 -48.2(4)
P4 C38 C39 C40 46.4(4)
C50 C38 C39 C44 -1.0(3)
P3 C38 C39 C44 132.0(2)
P4 C38 C39 C44 -133.4(2)
C44 C39 C40 C41 0.9(5)
C38 C39 C40 C41 -178.9(3)
C39 C40 C41 C42 0.3(5)
C40 C41 C42 C43 -0.8(6)
C41 C42 C43 C44 0.1(5)
C40 C39 C44 C43 -1.6(4)
C38 C39 C44 C43 178.3(3)
C40 C39 C44 C45 179.7(3)
C38 C39 C44 C45 -0.5(3)
C42 C43 C44 C39 1.1(5)
C42 C43 C44 C45 179.5(3)
C39 C44 C45 C46 -177.5(3)
C43 C44 C45 C46 3.9(6)
C39 C44 C45 C50 1.9(3)
C43 C44 C45 C50 -176.7(3)
C50 C45 C46 C47 0.7(5)
C44 C45 C46 C47 -179.9(3)
C45 C46 C47 C48 1.0(6)
C46 C47 C48 C49 -1.5(6)
C47 C48 C49 C50 0.3(5)
C48 C49 C50 C45 1.5(4)
C48 C49 C50 C38 -177.2(3)
C46 C45 C50 C49 -2.0(4)
C44 C45 C50 C49 178.5(3)
C46 C45 C50 C38 176.9(3)
C44 C45 C50 C38 -2.6(3)
C39 C38 C50 C49 -179.0(3)
P3 C38 C50 C49 57.4(4)
P4 C38 C50 C49 -54.3(4)
C39 C38 C50 C45 2.2(3)
P3 C38 C50 C45 -121.4(2)
P4 C38 C50 C45 126.9(2)
C57 P3 C51 C52 117.7(2)
C38 P3 C51 C52 -129.6(2)
Rh2 P3 C51 C52 -20.8(3)
P4 P3 C51 C52 -79.5(2)
C57 P3 C51 C56 -58.4(3)
C38 P3 C51 C56 54.3(3)
Rh2 P3 C51 C56 163.1(2)
P4 P3 C51 C56 104.4(2)
C56 C51 C52 C53 0.0(4)
P3 C51 C52 C53 -176.3(2)
C51 C52 C53 C54 -0.9(5)
C52 C53 C54 C55 0.6(5)
C53 C54 C55 C56 0.6(5)
C54 C55 C56 C51 -1.4(5)
C52 C51 C56 C55 1.1(5)
P3 C51 C56 C55 177.2(3)
C51 P3 C57 C58 -111.5(2)
C38 P3 C57 C58 133.1(2)
Rh2 P3 C57 C58 21.9(3)
P4 P3 C57 C58 93.8(3)
C51 P3 C57 C62 67.9(3)
C38 P3 C57 C62 -47.6(3)
Rh2 P3 C57 C62 -158.7(2)
P4 P3 C57 C62 -86.9(3)
C62 C57 C58 C59 -1.4(5)
P3 C57 C58 C59 177.9(3)
C57 C58 C59 C60 -0.1(5)
C58 C59 C60 C61 1.2(5)
C59 C60 C61 C62 -0.8(5)
C60 C61 C62 C57 -0.7(5)
C58 C57 C62 C61 1.8(5)
P3 C57 C62 C61 -177.5(3)
C69 P4 C63 C64 -150.5(2)
C38 P4 C63 C64 96.8(2)
Rh2 P4 C63 C64 -10.2(3)
P3 P4 C63 C64 48.0(3)
C69 P4 C63 C68 30.9(3)
C38 P4 C63 C68 -81.9(3)
Rh2 P4 C63 C68 171.2(2)
P3 P4 C63 C68 -130.7(2)
C68 C63 C64 C65 2.5(5)
P4 C63 C64 C65 -176.2(3)
C63 C64 C65 C66 -0.7(5)
C64 C65 C66 C67 -1.5(6)
C65 C66 C67 C68 1.8(6)
C66 C67 C68 C63 0.0(5)
C64 C63 C68 C67 -2.2(5)
P4 C63 C68 C67 176.5(3)
C63 P4 C69 C70 -80.5(3)
C38 P4 C69 C70 32.3(3)
Rh2 P4 C69 C70 143.3(2)
P3 P4 C69 C70 72.0(3)
C63 P4 C69 C74 101.9(2)
C38 P4 C69 C74 -145.3(2)
Rh2 P4 C69 C74 -34.3(3)
P3 P4 C69 C74 -105.6(2)
C74 C69 C70 C71 1.0(4)
P4 C69 C70 C71 -176.6(2)
C69 C70 C71 C72 -1.0(5)
C70 C71 C72 C73 -0.1(5)
C71 C72 C73 C74 1.1(5)
C72 C73 C74 C69 -1.1(5)
C70 C69 C74 C73 0.1(4)
P4 C69 C74 C73 177.8(2)
O1 C76 C77 C78 152.5(8)
C79 C76 C77 C78 -40.2(13)
C75 C76 C77 C78 -50.8(15)
O1 C76 C78 C77 -38.4(11)
C79 C76 C78 C77 154.1(9)
C75 C76 C78 C77 155.6(8)
